data_4036521
loop_
_publ_author_name
'\<Senica, Luka'
'Stopar, Karmen'
'Friedrich, Miha'
'Gro\<selj, Uro\<s'
'Plavec, Janez'
'Po\<ckaj, Marta'
'Podlipnik, \<Crtomir'
'\<Stefane, Bogdan'
'Svete, Jurij'

_publ_section_title
;
 Synthesis and Rotational Isomerism of 1-Substituted Methyl
 (S)-[5-(2-Nitrophenyl)-1H-pyrazole-4-carbonyl]alaninates.
;
_journal_issue 1
_journal_name_full 'The Journal of organic chemistry'
_journal_page_first 146
_journal_page_last 161
_journal_paper_doi 10.1021/acs.joc.5b02467
_journal_volume 81
_journal_year 2016
_chemical_formula_moiety 'C16 H10 N4 O2'
_chemical_formula_sum 'C16 H10 N4 O2'
_chemical_formula_weight 290.28
_space_group_crystal_system triclinic
_space_group_IT_number 2
_space_group_name_Hall '-P 1'
_space_group_name_H-M_alt 'P -1'
_atom_sites_solution_hydrogens geom
_audit_creation_method SHELXL-2013
_cell_angle_alpha 69.962(5)
_cell_angle_beta 74.221(5)
_cell_angle_gamma 85.653(4)
_cell_formula_units_Z 2
_cell_length_a 7.9251(4)
_cell_length_b 8.5930(5)
_cell_length_c 11.6468(7)
_cell_measurement_reflns_used 2974
_cell_measurement_temperature 293(2)
_cell_measurement_theta_max 30.2986
_cell_measurement_theta_min 2.8494
_cell_volume 716.93(8)
_computing_cell_refinement
;
CrysAlisPro, Agilent Technologies,
Version 1.171.36.20 (release 27-06-2012 CrysAlis171 .NET)
(compiled Jul 11 2012,15:38:31)
;
_computing_data_collection
;
CrysAlisPro, Agilent Technologies,
Version 1.171.36.20 (release 27-06-2012 CrysAlis171 .NET)
(compiled Jul 11 2012,15:38:31)
;
_computing_data_reduction
;
CrysAlisPro, Agilent Technologies,
Version 1.171.36.20 (release 27-06-2012 CrysAlis171 .NET)
(compiled Jul 11 2012,15:38:31)
;
_computing_structure_refinement 'SHELXL-2013 (Sheldrick, 2013)'
_computing_structure_solution 'SIR97 (Altomare et al., 1999)'
_diffrn_ambient_temperature 293(2)
_diffrn_detector_area_resol_mean 10.4933
_diffrn_measured_fraction_theta_full 0.998
_diffrn_measured_fraction_theta_max 0.999
_diffrn_measurement_device_type 'SuperNova, Dual, Cu at zero, Atlas'
_diffrn_measurement_method '\w scans'
_diffrn_radiation_monochromator mirror
_diffrn_radiation_source 'SuperNova (Mo) X-ray Source'
_diffrn_radiation_type MoK\a
_diffrn_radiation_wavelength 0.71073
_diffrn_reflns_av_R_equivalents 0.0179
_diffrn_reflns_av_unetI/netI 0.0253
_diffrn_reflns_Laue_measured_fraction_full 0.998
_diffrn_reflns_Laue_measured_fraction_max 0.999
_diffrn_reflns_limit_h_max 9
_diffrn_reflns_limit_h_min -10
_diffrn_reflns_limit_k_max 11
_diffrn_reflns_limit_k_min -11
_diffrn_reflns_limit_l_max 15
_diffrn_reflns_limit_l_min -14
_diffrn_reflns_number 6676
_diffrn_reflns_point_group_measured_fraction_full 0.998
_diffrn_reflns_point_group_measured_fraction_max 0.999
_diffrn_reflns_theta_full 25.242
_diffrn_reflns_theta_max 27.475
_diffrn_reflns_theta_min 2.855
_exptl_absorpt_coefficient_mu 0.093
_exptl_absorpt_correction_T_max 1.00000
_exptl_absorpt_correction_T_min 0.70361
_exptl_absorpt_correction_type multi-scan
_exptl_absorpt_process_details
;
CrysAlisPro, Agilent Technologies,
Version 1.171.36.20 (release 27-06-2012 CrysAlis171 .NET)
(compiled Jul 11 2012,15:38:31)
Empirical absorption correction using spherical harmonics,
 implemented in SCALE3 ABSPACK scaling algorithm.
;
_exptl_crystal_colour colourless
_exptl_crystal_density_diffrn 1.345
_exptl_crystal_description prism
_exptl_crystal_F_000 300
_exptl_crystal_size_max .4
_exptl_crystal_size_mid .2
_exptl_crystal_size_min .15
_refine_diff_density_max 0.452
_refine_diff_density_min -0.338
_refine_diff_density_rms 0.043
_refine_ls_extinction_coef 0.038(8)
_refine_ls_extinction_expression Fc^*^=kFc[1+0.001xFc^2^\l^3^/sin(2\q)]^-1/4^
_refine_ls_extinction_method SHELXL
_refine_ls_goodness_of_fit_ref 1.081
_refine_ls_hydrogen_treatment constr
_refine_ls_matrix_type full
_refine_ls_number_parameters 200
_refine_ls_number_reflns 3297
_refine_ls_number_restraints 0
_refine_ls_restrained_S_all 1.081
_refine_ls_R_factor_all 0.0853
_refine_ls_R_factor_gt 0.0652
_refine_ls_shift/su_max 0.000
_refine_ls_shift/su_mean 0.000
_refine_ls_structure_factor_coef Fsqd
_refine_ls_weighting_details 'w=1/[\s^2^(Fo^2^)+(0.0841P)^2^+0.3366P] where P=(Fo^2^+2Fc^2^)/3'
_refine_ls_weighting_scheme calc
_refine_ls_wR_factor_gt 0.1859
_refine_ls_wR_factor_ref 0.2010
_reflns_Friedel_coverage 0.000
_reflns_number_gt 2425
_reflns_number_total 3297
_reflns_threshold_expression 'I > 2\s(I)'
_cod_data_source_file jo5b02467_si_001.cif
_cod_data_source_block crystr6
_cod_database_code 4036521
_shelx_space_group_comment
;
The symmetry employed for this shelxl refinement is uniquely defined
by the following loop, which should always be used as a source of
symmetry information in preference to the above space-group names.
They are only intended as comments.
;
_shelxl_version_number 2013-4

loop_
_space_group_symop_operation_xyz
'x, y, z'
'-x, -y, -z'

loop_
_atom_site_label
_atom_site_type_symbol
_atom_site_fract_x
_atom_site_fract_y
_atom_site_fract_z
_atom_site_U_iso_or_equiv
_atom_site_adp_type
_atom_site_occupancy
_atom_site_site_symmetry_order
_atom_site_calc_flag
_atom_site_refinement_flags_posn
_atom_site_refinement_flags_adp
O1 O 0.7253(4) 0.8350(3) 0.8144(4) 0.1429(14) Uani 1 1 d . .
O2 O 0.6039(3) 0.6024(3) 0.8656(2) 0.0869(7) Uani 1 1 d . .
N1 N 0.7441(3) 0.4419(2) 0.67026(19) 0.0516(5) Uani 1 1 d . .
N2 N 0.6303(3) 0.3341(2) 0.6652(2) 0.0624(6) Uani 1 1 d . .
N3 N 0.7714(4) 0.0307(4) 1.0394(4) 0.0959(10) Uani 1 1 d . .
N4 N 0.7305(3) 0.6879(3) 0.8396(2) 0.0619(6) Uani 1 1 d . .
C1 C 0.6255(4) 0.2018(3) 0.7666(3) 0.0614(7) Uani 1 1 d . .
H1 H 0.5583 0.1068 0.7882 0.074 Uiso 1 1 calc R U
C2 C 0.7343(3) 0.2225(3) 0.8373(2) 0.0548(6) Uani 1 1 d . .
C3 C 0.8082(3) 0.3800(3) 0.7729(2) 0.0484(5) Uani 1 1 d . .
C4 C 0.7618(3) 0.1012(3) 0.9612(3) 0.0523(6) Uani 1 1 d . .
C5 C 0.9348(3) 0.4655(3) 0.8040(2) 0.0461(5) Uani 1 1 d . .
C6 C 0.9032(3) 0.6117(3) 0.8321(2) 0.0464(5) Uani 1 1 d . .
C7 C 1.0280(3) 0.6903(3) 0.8563(2) 0.0546(6) Uani 1 1 d . .
H7 H 1.0025 0.7885 0.8739 0.066 Uiso 1 1 calc R U
C8 C 1.1916(3) 0.6212(3) 0.8539(2) 0.0625(7) Uani 1 1 d . .
H8 H 1.2778 0.6733 0.8692 0.075 Uiso 1 1 calc R U
C9 C 1.2262(3) 0.4762(4) 0.8290(3) 0.0674(7) Uani 1 1 d . .
H9 H 1.3358 0.4289 0.8290 0.081 Uiso 1 1 calc R U
C10 C 1.1003(3) 0.3983(3) 0.8038(2) 0.0594(6) Uani 1 1 d . .
H10 H 1.1268 0.3000 0.7865 0.071 Uiso 1 1 calc R U
C11 C 0.7671(3) 0.6047(3) 0.5772(2) 0.0538(6) Uani 1 1 d . .
C12 C 0.6229(4) 0.6785(3) 0.5360(3) 0.0684(7) Uani 1 1 d . .
H12 H 0.5155 0.6222 0.5664 0.082 Uiso 1 1 calc R U
C13 C 0.6411(5) 0.8362(4) 0.4492(3) 0.0867(10) Uani 1 1 d . .
H13 H 0.5450 0.8872 0.4213 0.104 Uiso 1 1 calc R U
C14 C 0.7995(6) 0.9193(4) 0.4036(3) 0.0933(11) Uani 1 1 d . .
H14 H 0.8100 1.0266 0.3459 0.112 Uiso 1 1 calc R U
C15 C 0.9443(5) 0.8431(4) 0.4436(3) 0.0770(9) Uani 1 1 d . .
H15 H 1.0519 0.8992 0.4119 0.092 Uiso 1 1 calc R U
C16 C 0.9291(4) 0.6843(3) 0.5302(2) 0.0602(7) Uani 1 1 d . .
H16 H 1.0259 0.6321 0.5563 0.072 Uiso 1 1 calc R U

loop_
_atom_site_aniso_label
_atom_site_aniso_U_11
_atom_site_aniso_U_22
_atom_site_aniso_U_33
_atom_site_aniso_U_23
_atom_site_aniso_U_13
_atom_site_aniso_U_12
O1 0.108(2) 0.0644(14) 0.285(4) -0.080(2) -0.081(3) 0.0374(14)
O2 0.0468(11) 0.0920(15) 0.132(2) -0.0574(14) -0.0145(11) 0.0054(10)
N1 0.0588(12) 0.0399(9) 0.0559(11) -0.0143(8) -0.0151(9) -0.0064(8)
N2 0.0671(13) 0.0483(11) 0.0765(14) -0.0212(10) -0.0232(11) -0.0086(9)
N3 0.0802(19) 0.0643(18) 0.140(3) -0.0334(19) -0.022(2) -0.0089(15)
N4 0.0592(13) 0.0515(12) 0.0851(15) -0.0310(11) -0.0275(11) 0.0111(10)
C1 0.0619(15) 0.0428(12) 0.0794(17) -0.0206(12) -0.0166(13) -0.0061(10)
C2 0.0588(14) 0.0386(11) 0.0627(14) -0.0138(10) -0.0120(11) -0.0031(10)
C3 0.0521(12) 0.0380(10) 0.0528(12) -0.0146(9) -0.0103(10) -0.0006(9)
C4 0.0595(14) 0.0356(12) 0.0560(14) -0.0099(10) -0.0098(12) -0.0112(10)
C5 0.0482(12) 0.0390(10) 0.0451(11) -0.0087(9) -0.0086(9) -0.0033(9)
C6 0.0467(12) 0.0389(10) 0.0491(12) -0.0098(9) -0.0113(9) -0.0006(9)
C7 0.0613(14) 0.0438(12) 0.0576(14) -0.0130(10) -0.0169(11) -0.0066(10)
C8 0.0542(14) 0.0664(16) 0.0631(15) -0.0136(13) -0.0157(12) -0.0134(12)
C9 0.0449(13) 0.0787(18) 0.0737(17) -0.0208(14) -0.0151(12) 0.0045(12)
C10 0.0546(14) 0.0545(13) 0.0656(15) -0.0202(12) -0.0118(11) 0.0073(11)
C11 0.0710(16) 0.0440(12) 0.0466(12) -0.0159(10) -0.0131(11) -0.0053(11)
C12 0.0807(19) 0.0585(15) 0.0671(16) -0.0141(13) -0.0292(14) -0.0015(13)
C13 0.118(3) 0.0632(18) 0.080(2) -0.0100(16) -0.045(2) 0.0061(18)
C14 0.150(4) 0.0516(16) 0.0671(19) -0.0004(14) -0.033(2) -0.009(2)
C15 0.104(2) 0.0605(16) 0.0563(16) -0.0164(13) -0.0023(15) -0.0254(16)
C16 0.0722(16) 0.0547(14) 0.0511(13) -0.0209(11) -0.0048(11) -0.0106(12)

loop_
_atom_type_symbol
_atom_type_description
_atom_type_scat_dispersion_real
_atom_type_scat_dispersion_imag
_atom_type_scat_source
C C 0.0033 0.0016 'International Tables Vol C Tables 4.2.6.8 and 6.1.1.4'
H H 0.0000 0.0000 'International Tables Vol C Tables 4.2.6.8 and 6.1.1.4'
N N 0.0061 0.0033 'International Tables Vol C Tables 4.2.6.8 and 6.1.1.4'
O O 0.0106 0.0060 'International Tables Vol C Tables 4.2.6.8 and 6.1.1.4'

loop_
_geom_angle_atom_site_label_1
_geom_angle_atom_site_label_2
_geom_angle_atom_site_label_3
_geom_angle
C3 N1 N2 112.46(18)
C3 N1 C11 129.06(19)
N2 N1 C11 118.21(19)
C1 N2 N1 104.7(2)
O1 N4 O2 123.4(3)
O1 N4 C6 117.4(2)
O2 N4 C6 119.1(2)
N2 C1 C2 111.6(2)
N2 C1 H1 124.2
C2 C1 H1 124.2
C3 C2 C1 105.4(2)
C3 C2 C4 126.8(2)
C1 C2 C4 127.7(2)
N1 C3 C2 105.9(2)
N1 C3 C5 125.34(19)
C2 C3 C5 128.8(2)
N3 C4 C2 175.8(4)
C10 C5 C6 116.6(2)
C10 C5 C3 118.4(2)
C6 C5 C3 124.9(2)
C7 C6 C5 122.9(2)
C7 C6 N4 116.7(2)
C5 C6 N4 120.5(2)
C6 C7 C8 119.0(2)
C6 C7 H7 120.5
C8 C7 H7 120.5
C9 C8 C7 119.7(2)
C9 C8 H8 120.1
C7 C8 H8 120.1
C8 C9 C10 121.0(2)
C8 C9 H9 119.5
C10 C9 H9 119.5
C9 C10 C5 120.8(2)
C9 C10 H10 119.6
C5 C10 H10 119.6
C16 C11 C12 121.4(2)
C16 C11 N1 120.6(2)
C12 C11 N1 118.0(2)
C13 C12 C11 118.9(3)
C13 C12 H12 120.5
C11 C12 H12 120.5
C14 C13 C12 120.7(3)
C14 C13 H13 119.6
C12 C13 H13 119.6
C13 C14 C15 119.9(3)
C13 C14 H14 120.0
C15 C14 H14 120.0
C16 C15 C14 120.3(3)
C16 C15 H15 119.9
C14 C15 H15 119.9
C15 C16 C11 118.7(3)
C15 C16 H16 120.6
C11 C16 H16 120.6

loop_
_geom_bond_atom_site_label_1
_geom_bond_atom_site_label_2
_geom_bond_distance
O1 N4 1.195(3)
O2 N4 1.197(3)
N1 C3 1.351(3)
N1 N2 1.366(3)
N1 C11 1.434(3)
N2 C1 1.323(3)
N3 C4 0.925(4)
N4 C6 1.466(3)
C1 C2 1.402(4)
C1 H1 0.9300
C2 C3 1.387(3)
C2 C4 1.523(4)
C3 C5 1.473(3)
C5 C10 1.392(3)
C5 C6 1.392(3)
C6 C7 1.377(3)
C7 C8 1.382(4)
C7 H7 0.9300
C8 C9 1.366(4)
C8 H8 0.9300
C9 C10 1.388(4)
C9 H9 0.9300
C10 H10 0.9300
C11 C16 1.382(4)
C11 C12 1.385(4)
C12 C13 1.375(4)
C12 H12 0.9300
C13 C14 1.372(5)
C13 H13 0.9300
C14 C15 1.389(5)
C14 H14 0.9300
C15 C16 1.382(4)
C15 H15 0.9300
C16 H16 0.9300

loop_
_geom_torsion_atom_site_label_1
_geom_torsion_atom_site_label_2
_geom_torsion_atom_site_label_3
_geom_torsion_atom_site_label_4
_geom_torsion
C3 N1 N2 C1 -0.6(3)
C11 N1 N2 C1 -175.2(2)
N1 N2 C1 C2 0.1(3)
N2 C1 C2 C3 0.4(3)
N2 C1 C2 C4 178.5(2)
N2 N1 C3 C2 0.9(3)
C11 N1 C3 C2 174.7(2)
N2 N1 C3 C5 179.3(2)
C11 N1 C3 C5 -7.0(4)
C1 C2 C3 N1 -0.8(3)
C4 C2 C3 N1 -178.8(2)
C1 C2 C3 C5 -179.1(2)
C4 C2 C3 C5 2.9(4)
N1 C3 C5 C10 -114.9(3)
C2 C3 C5 C10 63.1(3)
N1 C3 C5 C6 64.1(3)
C2 C3 C5 C6 -117.9(3)
C10 C5 C6 C7 1.3(3)
C3 C5 C6 C7 -177.7(2)
C10 C5 C6 N4 -177.5(2)
C3 C5 C6 N4 3.5(3)
O1 N4 C6 C7 29.8(4)
O2 N4 C6 C7 -153.0(2)
O1 N4 C6 C5 -151.3(3)
O2 N4 C6 C5 25.9(4)
C5 C6 C7 C8 -0.7(4)
N4 C6 C7 C8 178.2(2)
C6 C7 C8 C9 -0.6(4)
C7 C8 C9 C10 1.2(4)
C8 C9 C10 C5 -0.4(4)
C6 C5 C10 C9 -0.8(3)
C3 C5 C10 C9 178.3(2)
C3 N1 C11 C16 41.9(4)
N2 N1 C11 C16 -144.6(2)
C3 N1 C11 C12 -138.4(3)
N2 N1 C11 C12 35.1(3)
C16 C11 C12 C13 -2.0(4)
N1 C11 C12 C13 178.3(3)
C11 C12 C13 C14 0.3(5)
C12 C13 C14 C15 0.9(5)
C13 C14 C15 C16 -0.6(5)
C14 C15 C16 C11 -1.0(4)
C12 C11 C16 C15 2.3(4)
N1 C11 C16 C15 -178.0(2)
